data_7113794
loop_
_publ_author_name
'Cui, Yong'
'Ngo, Helen L.'
'White, Peter S.'
'Lin, Wenbin'

_publ_section_title
;
 Homochiral 3D open frameworks assembled from 1- and 2-D coordination
 polymers
;
_journal_coden_ASTM CHCOFS
_journal_issue 8
_journal_name_full
;
 Chemical Communications (Cambridge, United Kingdom)
;
_journal_page_first 994
_journal_page_last 995
_journal_paper_doi 10.1039/b211916a
_journal_year 2003
_chemical_formula_sum 'C56 H68 N2 O17 Zn'
_chemical_formula_weight 1106.49
_space_group_IT_number 94
_symmetry_space_group_name_Hall 'P 4n 2n'
_symmetry_space_group_name_H-M 'P 42 21 2'
_atom_sites_solution_hydrogens geom
_atom_sites_solution_primary direct
_atom_sites_solution_secondary difmap
_audit_creation_method SHELXL-97
_cell_angle_alpha 90.00
_cell_angle_beta 90.00
_cell_angle_gamma 90.00
_cell_formula_units_Z 2
_cell_length_a 11.7385(17)
_cell_length_b 11.7385(17)
_cell_length_c 22.408(5)
_cell_measurement_temperature 293(2)
_cell_volume 3087.7(9)
_computing_structure_refinement 'SHELXL-97 (Sheldrick, 1997)'
_computing_structure_solution 'SHELXS-97 (Sheldrick, 1990)'
_diffrn_ambient_temperature 293(2)
_diffrn_measured_fraction_theta_full 0.979
_diffrn_measured_fraction_theta_max 0.979
_diffrn_radiation_monochromator graphite
_diffrn_radiation_source 'fine-focus sealed tube'
_diffrn_radiation_type MoK\a
_diffrn_radiation_wavelength 0.71073
_diffrn_reflns_av_R_equivalents 0.1210
_diffrn_reflns_av_sigmaI/netI 0.1362
_diffrn_reflns_limit_h_max 7
_diffrn_reflns_limit_h_min -13
_diffrn_reflns_limit_k_max 13
_diffrn_reflns_limit_k_min -9
_diffrn_reflns_limit_l_max 18
_diffrn_reflns_limit_l_min -26
_diffrn_reflns_number 8469
_diffrn_reflns_theta_full 25.01
_diffrn_reflns_theta_max 25.01
_diffrn_reflns_theta_min 2.51
_exptl_absorpt_coefficient_mu 0.462
_exptl_crystal_density_diffrn 1.190
_exptl_crystal_density_method 'not measured'
_exptl_crystal_F_000 1168
_refine_diff_density_max 0.881
_refine_diff_density_min -1.416
_refine_diff_density_rms 0.126
_refine_ls_abs_structure_details 'Flack H D (1983), Acta Cryst. A39, 876-881'
_refine_ls_abs_structure_Flack -0.01(7)
_refine_ls_extinction_method none
_refine_ls_goodness_of_fit_ref 1.022
_refine_ls_hydrogen_treatment mixed
_refine_ls_matrix_type full
_refine_ls_number_parameters 164
_refine_ls_number_reflns 2679
_refine_ls_number_restraints 6
_refine_ls_restrained_S_all 1.025
_refine_ls_R_factor_all 0.1740
_refine_ls_R_factor_gt 0.0981
_refine_ls_shift/su_max 0.000
_refine_ls_shift/su_mean 0.000
_refine_ls_structure_factor_coef Fsqd
_refine_ls_weighting_details 'calc w=1/[\s^2^(Fo^2^)+(0.1951P)^2^+1.0674P] where P=(Fo^2^+2Fc^2^)/3'
_refine_ls_weighting_scheme calc
_refine_ls_wR_factor_gt 0.2482
_refine_ls_wR_factor_ref 0.3066
_reflns_number_gt 1540
_reflns_number_total 2679
_reflns_threshold_expression >2sigma(I)
_cod_duplicate_entry 7104065
_cod_data_source_file b211916a.txt
_cod_data_source_block Compound_2
_cod_original_cell_volume 3087.6(9)
_cod_database_code 7113794

loop_
_symmetry_equiv_pos_as_xyz
'x, y, z'
'-x, -y, z'
'-y+1/2, x+1/2, z+1/2'
'y+1/2, -x+1/2, z+1/2'
'-x+1/2, y+1/2, -z+1/2'
'x+1/2, -y+1/2, -z+1/2'
'y, x, -z'
'-y, -x, -z'

loop_
_atom_site_label
_atom_site_type_symbol
_atom_site_fract_x
_atom_site_fract_y
_atom_site_fract_z
_atom_site_U_iso_or_equiv
_atom_site_adp_type
_atom_site_occupancy
_atom_site_symmetry_multiplicity
_atom_site_calc_flag
_atom_site_refinement_flags
Zn Zn 0.0000 0.0000 0.0000 0.0328(6) Uani 1 4 d S
O1 O 0.0022(7) 0.1290(5) 0.0553(2) 0.0407(14) Uani 1 1 d .
O2 O -0.1754(6) 0.0787(6) 0.0805(3) 0.0460(19) Uani 1 1 d .
O3 O -0.1269(6) 0.5417(5) 0.3686(3) 0.0418(17) Uani 1 1 d .
C1 C -0.0499(8) 0.4585(7) 0.2809(4) 0.033(2) Uani 1 1 d .
C2 C -0.1362(8) 0.4642(7) 0.3226(4) 0.035(2) Uani 1 1 d .
C3 C -0.2336(9) 0.3938(9) 0.3193(4) 0.047(3) Uani 1 1 d .
H3A H -0.2900 0.3963 0.3485 0.057 Uiso 1 1 calc R
C4 C -0.2413(9) 0.3219(9) 0.2714(5) 0.052(3) Uani 1 1 d .
H4A H -0.3073 0.2789 0.2670 0.062 Uiso 1 1 calc R
C5 C -0.1654(9) 0.2338(9) 0.1791(4) 0.045(3) Uani 1 1 d .
H5A H -0.2314 0.1907 0.1749 0.054 Uiso 1 1 calc R
C6 C -0.0807(9) 0.2228(8) 0.1374(4) 0.035(2) Uani 1 1 d .
C7 C 0.0162(11) 0.2898(7) 0.1443(4) 0.046(3) Uani 1 1 d .
H7A H 0.0750 0.2810 0.1169 0.055 Uiso 1 1 calc R
C8 C 0.0299(8) 0.3670(8) 0.1886(4) 0.039(3) Uani 1 1 d .
H8A H 0.0950 0.4120 0.1902 0.047 Uiso 1 1 calc R
C9 C -0.0576(8) 0.3786(7) 0.2331(4) 0.034(2) Uani 1 1 d .
C10 C -0.1553(9) 0.3096(8) 0.2288(4) 0.038(2) Uani 1 1 d .
C11 C -0.0877(9) 0.1386(8) 0.0875(4) 0.038(2) Uani 1 1 d .
N1 N 0.4360(15) 0.4133(15) 0.1596(8) 0.067(5) Uiso 0.50 1 d PD
C12 C 0.500(3) 0.3139(19) 0.1342(13) 0.083(7) Uiso 0.50 1 d PD
C13 C 0.552(6) 0.350(6) 0.074(2) 0.27(4) Uiso 0.50 1 d PD
C14 C 0.321(2) 0.458(2) 0.1443(13) 0.104(11) Uiso 0.50 1 d PD
C15 C 0.277(3) 0.382(3) 0.0959(16) 0.126(13) Uiso 0.50 1 d PD
C16 C 0.470(2) 0.458(2) 0.2205(10) 0.092(9) Uiso 0.50 1 d PD
C17 C 0.5000 0.0000 -0.0222(14) 0.151(10) Uiso 1 2 d S
O4 O 0.5068(15) 0.0954(13) 0.0277(7) 0.071(4) Uiso 0.50 1 d P
O5 O 0.2767(16) 0.1573(16) 0.0328(8) 0.088(6) Uiso 0.50 1 d P

loop_
_atom_site_aniso_label
_atom_site_aniso_U_11
_atom_site_aniso_U_22
_atom_site_aniso_U_33
_atom_site_aniso_U_23
_atom_site_aniso_U_13
_atom_site_aniso_U_12
Zn 0.0359(7) 0.0359(7) 0.0265(9) 0.000 0.000 -0.0042(11)
O1 0.045(3) 0.049(3) 0.028(3) -0.005(3) 0.001(4) 0.004(4)
O2 0.046(4) 0.060(5) 0.031(4) -0.006(4) 0.007(3) -0.007(4)
O3 0.062(4) 0.038(4) 0.025(3) -0.008(3) 0.001(3) 0.000(3)
C1 0.042(5) 0.026(4) 0.033(5) 0.003(4) 0.002(4) 0.000(3)
C2 0.041(6) 0.025(5) 0.041(5) -0.005(4) -0.011(5) 0.005(4)
C3 0.056(7) 0.054(7) 0.032(5) -0.009(5) 0.011(5) -0.001(5)
C4 0.045(6) 0.057(7) 0.053(6) -0.012(6) 0.001(6) -0.013(5)
C5 0.055(7) 0.044(6) 0.035(5) -0.005(5) -0.007(5) 0.003(5)
C6 0.051(6) 0.032(5) 0.024(4) 0.000(4) 0.005(4) 0.004(5)
C7 0.069(8) 0.031(5) 0.038(5) 0.006(4) 0.008(6) -0.002(5)
C8 0.048(7) 0.035(5) 0.035(5) -0.005(4) 0.004(5) -0.002(4)
C9 0.050(6) 0.029(5) 0.025(4) 0.004(4) -0.002(4) -0.004(4)
C10 0.050(6) 0.042(6) 0.023(4) -0.010(4) 0.005(5) 0.007(5)
C11 0.043(6) 0.040(5) 0.031(5) 0.005(4) 0.001(5) 0.007(5)

loop_
_atom_type_symbol
_atom_type_description
_atom_type_scat_dispersion_real
_atom_type_scat_dispersion_imag
_atom_type_scat_source
C C 0.0033 0.0016 'International Tables Vol C Tables 4.2.6.8 and 6.1.1.4'
H H 0.0000 0.0000 'International Tables Vol C Tables 4.2.6.8 and 6.1.1.4'
N N 0.0061 0.0033 'International Tables Vol C Tables 4.2.6.8 and 6.1.1.4'
O O 0.0106 0.0060 'International Tables Vol C Tables 4.2.6.8 and 6.1.1.4'
Zn Zn 0.2839 1.4301 'International Tables Vol C Tables 4.2.6.8 and 6.1.1.4'

loop_
_geom_angle_atom_site_label_1
_geom_angle_atom_site_label_2
_geom_angle_atom_site_label_3
_geom_angle
_geom_angle_site_symmetry_1
_geom_angle_site_symmetry_3
O1 Zn O1 101.4(3) 8 7
O1 Zn O1 114.9(4) 8 .
O1 Zn O1 112.4(4) 7 .
O1 Zn O1 112.4(4) 8 2
O1 Zn O1 114.9(4) 7 2
O1 Zn O1 101.4(3) . 2
C11 O1 Zn 114.5(6) . .
C2 C1 C9 119.6(8) . .
C2 C1 C1 122.2(7) . 2_565
C9 C1 C1 118.0(7) . 2_565
O3 C2 C1 118.7(8) . .
O3 C2 C3 119.2(9) . .
C1 C2 C3 122.1(8) . .
C4 C3 C2 117.1(9) . .
C3 C4 C10 123.5(10) . .
C6 C5 C10 121.9(10) . .
C5 C6 C7 117.7(9) . .
C5 C6 C11 122.1(9) . .
C7 C6 C11 120.1(9) . .
C8 C7 C6 123.8(10) . .
C7 C8 C9 119.2(9) . .
C10 C9 C1 118.8(9) . .
C10 C9 C8 118.6(8) . .
C1 C9 C8 122.5(8) . .
C4 C10 C9 118.8(9) . .
C4 C10 C5 122.4(9) . .
C9 C10 C5 118.6(9) . .
O2 C11 O1 123.6(9) . .
O2 C11 C6 120.6(9) . .
O1 C11 C6 115.7(9) . .
C14 N1 C12 129.9(19) . .
C14 N1 C16 108.9(15) . .
C12 N1 C16 119(2) . .
N1 C12 C13 108(3) . .
N1 C14 C15 106(2) . .
C16 C16 N1 115.5(12) 2_665 .
O4 C17 O4 90.2(19) . 2_655

loop_
_geom_bond_atom_site_label_1
_geom_bond_atom_site_label_2
_geom_bond_distance
_geom_bond_site_symmetry_2
Zn O1 1.957(6) 8
Zn O1 1.957(6) 7
Zn O1 1.957(6) .
Zn O1 1.957(6) 2
O1 C11 1.283(12) .
O2 C11 1.257(11) .
O3 C2 1.379(10) .
C1 C2 1.380(13) .
C1 C9 1.427(13) .
C1 C1 1.523(18) 2_565
C2 C3 1.413(14) .
C3 C4 1.369(14) .
C4 C10 1.398(14) .
C5 C6 1.370(13) .
C5 C10 1.431(13) .
C6 C7 1.391(15) .
C6 C11 1.493(13) .
C7 C8 1.353(13) .
C8 C9 1.439(13) .
C9 C10 1.407(13) .
N1 C14 1.483(18) .
N1 C12 1.499(18) .
N1 C16 1.513(17) .
C12 C13 1.54(2) .
C14 C15 1.500(19) .
C16 C16 1.22(5) 2_665
C17 O4 1.59(2) .
C17 O4 1.59(2) 2_655
